data_1533764
loop_
_publ_author_name
'Troyanov, S.I.'
'Morozov, I.V.'
'Kemnitz, E.'

_publ_section_title
;
 Synthesis and crystal structures of bimetallic hydrogen sulfates M(I)
 M(II) (H (S O4)2) (H2 O)2 (M(I) = K, Cs; M(II) = Zn, Mn) and selenate K
 Mg (H (Se O4)2) (H2 O)2
;
_journal_name_full Kristallografiya
_journal_page_first 834
_journal_page_last 838
_journal_volume 47
_journal_year 2002
_chemical_formula_sum 'H5 K Mg O10 Se2'
_chemical_name_systematic 'K Mg (H (Se O4)2) (H2 O)2'
_space_group_IT_number 2
_symmetry_space_group_name_Hall '-P 1'
_symmetry_space_group_name_H-M 'P -1'
_cell_angle_alpha 103.15
_cell_angle_beta 99.02
_cell_angle_gamma 96.95
_cell_formula_units_Z 1
_cell_length_a 4.671
_cell_length_b 5.882
_cell_length_c 8.479
_cell_volume 221.052
_citation_journal_id_ASTM KRISAJ
_cod_data_source_file Troyanov_KRISAJ_2002_469.cif
_cod_data_source_block H5K1Mg1O10Se2
_cod_original_cell_volume 221.0522
_cod_original_formula_sum 'H5 K1 Mg1 O10 Se2'
_cod_database_code 1533764

loop_
_symmetry_equiv_pos_as_xyz
x,y,z
-x,-y,-z

loop_
_atom_site_label
_atom_site_type_symbol
_atom_site_fract_x
_atom_site_fract_y
_atom_site_fract_z
_atom_site_occupancy
_atom_site_U_iso_or_equiv
H3 H+1 0.369 0.732 0.1 1 0.0
O2 O-2 0.3391 0.2828 0.0942 1 0.0
Se1 Se+6 0.62029 0.31979 0.242 1 0.0
O5 O-2 0.2086 0.7919 0.1301 1 0.0
Mg1 Mg+2 0 0 0 1 0.0
K1 K+1 0 0 0.5 1 0.0
O3 O-2 0.8079 0.5808 0.2724 1 0.0
O4 O-2 0.5094 0.2994 0.4172 1 0.0
H2 H+1 0.125 0.696 0.16 1 0.0
O1 O-2 0.8117 0.1076 0.2047 1 0.0
H1 H+1 0.569 0.464 0.471 0.5 0.0
